data_7001267
loop_
_publ_author_name
'Schnaars, David D.'
'Wu, Guang'
'Hayton, Trevor W.'

_publ_section_title
;
 Reactivity of UI4(OEt2)2 with phenols: probing the chemistry of the
 U--I bond
;
_journal_issue 19
_journal_name_full 'Dalton Transactions'
_journal_page_first 3681
_journal_page_last 3687
_journal_paper_doi 10.1039/b823002a
_journal_year 2009
_chemical_formula_sum 'C26 H28 F10 I2 O5.5 U'
_chemical_formula_weight 1110.31
_chemical_name_systematic
;
?
;
_space_group_IT_number 14
_symmetry_cell_setting monoclinic
_symmetry_space_group_name_Hall '-P 2ybc'
_symmetry_space_group_name_H-M 'P 1 21/c 1'
_atom_sites_solution_hydrogens geom
_atom_sites_solution_primary direct
_atom_sites_solution_secondary difmap
_audit_creation_method SHELXL-97
_cell_angle_alpha 90.00
_cell_angle_beta 96.465(3)
_cell_angle_gamma 90.00
_cell_formula_units_Z 4
_cell_length_a 21.613(3)
_cell_length_b 10.9881(16)
_cell_length_c 14.154(2)
_cell_measurement_temperature 150(2)
_cell_volume 3340.0(8)
_computing_structure_refinement 'SHELXL-97 (Sheldrick, 1997)'
_computing_structure_solution 'SHELXS-97 (Sheldrick, 1990)'
_diffrn_ambient_temperature 150(2)
_diffrn_measured_fraction_theta_full 0.941
_diffrn_measured_fraction_theta_max 0.941
_diffrn_measurement_device_type 'CCD area detector'
_diffrn_measurement_method 'omega scan'
_diffrn_radiation_monochromator graphite
_diffrn_radiation_source 'fine-focus sealed tube'
_diffrn_radiation_type MoK\a
_diffrn_radiation_wavelength 0.71073
_diffrn_reflns_av_R_equivalents 0.0550
_diffrn_reflns_av_sigmaI/netI 0.0691
_diffrn_reflns_limit_h_max 18
_diffrn_reflns_limit_h_min -24
_diffrn_reflns_limit_k_max 12
_diffrn_reflns_limit_k_min -12
_diffrn_reflns_limit_l_max 14
_diffrn_reflns_limit_l_min -15
_diffrn_reflns_number 14985
_diffrn_reflns_theta_full 23.96
_diffrn_reflns_theta_max 23.96
_diffrn_reflns_theta_min 3.40
_exptl_absorpt_coefficient_mu 6.799
_exptl_absorpt_correction_T_max 0.31183
_exptl_absorpt_correction_T_min 0.22701
_exptl_absorpt_correction_type empirical
_exptl_absorpt_process_details 'psi scan'
_exptl_crystal_colour Green_Blue
_exptl_crystal_density_diffrn 2.208
_exptl_crystal_density_method 'not measured'
_exptl_crystal_description Block
_exptl_crystal_F_000 2064
_exptl_crystal_size_max 0.20
_exptl_crystal_size_mid 0.20
_exptl_crystal_size_min 0.15
_refine_diff_density_max 2.382
_refine_diff_density_min -0.873
_refine_diff_density_rms 0.193
_refine_ls_extinction_method none
_refine_ls_goodness_of_fit_ref 0.970
_refine_ls_hydrogen_treatment constr
_refine_ls_matrix_type full
_refine_ls_number_parameters 394
_refine_ls_number_reflns 4916
_refine_ls_number_restraints 8
_refine_ls_restrained_S_all 0.970
_refine_ls_R_factor_all 0.0698
_refine_ls_R_factor_gt 0.0432
_refine_ls_shift/su_max 0.001
_refine_ls_shift/su_mean 0.000
_refine_ls_structure_factor_coef Fsqd
_refine_ls_weighting_details 'calc w=1/[\s^2^(Fo^2^)+(0.0516P)^2^+0.0000P] where P=(Fo^2^+2Fc^2^)/3'
_refine_ls_weighting_scheme calc
_refine_ls_wR_factor_gt 0.0947
_refine_ls_wR_factor_ref 0.1021
_reflns_number_gt 3326
_reflns_number_total 4916
_reflns_threshold_expression >2sigma(I)
_cod_data_source_file b823002a.txt
_cod_data_source_block 7
_cod_depositor_comments
;
The following automatic conversions were performed:
'_symmetry_cell_setting' value 'Monoclinic' changed to 'monoclinic'
according to '/home/saulius/struct/CIF-dictionaries/cif_core.dic'
dictionary named 'cif_core.dic' version 2.4.1 from
2010-06-29.

'_exptl_absorpt_correction_type' value 'Empirical' changed to
'empirical' according to
'/home/saulius/struct/CIF-dictionaries/cif_core.dic' dictionary named
'cif_core.dic' version 2.4.1 from 2010-06-29.

Automatic conversion script
Id: cif_fix_enum 1527 2010-12-29 10:47:43Z saulius 
;
_cod_original_cell_volume 3339.9(8)
_cod_original_sg_symbol_H-M P2(1)/c
_cod_original_formula_sum 'C26 H28 F10 I2 O5.50 U'
_cod_database_code 7001267

loop_
_symmetry_equiv_pos_as_xyz
'x, y, z'
'-x, y+1/2, -z+1/2'
'-x, -y, -z'
'x, -y-1/2, z-1/2'

loop_
_atom_site_label
_atom_site_type_symbol
_atom_site_fract_x
_atom_site_fract_y
_atom_site_fract_z
_atom_site_U_iso_or_equiv
_atom_site_adp_type
_atom_site_occupancy
_atom_site_symmetry_multiplicity
_atom_site_calc_flag
_atom_site_refinement_flags
_atom_site_disorder_assembly
_atom_site_disorder_group
O6 O 0.033(3) 0.041(4) 0.438(4) 0.27(3) Uiso 0.50 1 d PD A -1
C25 C 0.055(2) -0.039(5) 0.512(5) 0.15(3) Uiso 0.50 1 d PD A -1
C26 C 0.013(4) -0.001(6) 0.585(3) 0.16(3) Uiso 0.50 1 d PD A -1
C27 C -0.046(3) 0.024(8) 0.522(5) 0.14(2) Uiso 0.50 1 d PD A -1
C28 C -0.032(3) 0.036(5) 0.421(4) 0.14(2) Uiso 0.50 1 d PD A -1
C1 C 0.1385(5) 0.9283(9) 0.9979(8) 0.032(3) Uani 1 1 d . . .
C2 C 0.0831(5) 0.8921(9) 0.9496(9) 0.040(3) Uani 1 1 d . . .
C3 C 0.0336(6) 0.8625(10) 0.9972(10) 0.049(3) Uani 1 1 d . . .
C4 C 0.0374(5) 0.8717(10) 1.0963(10) 0.045(3) Uani 1 1 d . . .
C5 C 0.0925(5) 0.9090(10) 1.1433(9) 0.039(3) Uani 1 1 d . . .
C6 C 0.1425(4) 0.9379(9) 1.0950(9) 0.032(3) Uani 1 1 d . . .
C7 C 0.3906(4) 1.0441(9) 0.7508(7) 0.030(3) Uani 1 1 d . . .
C8 C 0.4258(5) 0.9538(9) 0.7150(7) 0.031(3) Uani 1 1 d . . .
C9 C 0.4744(5) 0.9763(9) 0.6604(8) 0.037(3) Uani 1 1 d . . .
C10 C 0.4872(5) 1.0936(11) 0.6368(8) 0.043(3) Uani 1 1 d . . .
C11 C 0.4520(5) 1.1853(9) 0.6679(8) 0.035(3) Uani 1 1 d . . .
C12 C 0.4057(5) 1.1622(9) 0.7251(8) 0.035(3) Uani 1 1 d . . .
C13 C 0.4201(4) 0.9496(8) 1.0014(8) 0.031(3) Uani 1 1 d . . .
H13A H 0.4247 1.0364 0.9919 0.037 Uiso 1 1 calc R . .
H13B H 0.4405 0.9064 0.9537 0.037 Uiso 1 1 calc R . .
C14 C 0.4469(4) 0.9129(10) 1.1001(8) 0.037(3) Uani 1 1 d . . .
H14A H 0.4597 0.8282 1.1020 0.045 Uiso 1 1 calc R . .
H14B H 0.4824 0.9633 1.1227 0.045 Uiso 1 1 calc R . .
C15 C 0.3938(5) 0.9330(9) 1.1579(8) 0.036(3) Uani 1 1 d . . .
H15A H 0.3883 1.0188 1.1710 0.043 Uiso 1 1 calc R . .
H15B H 0.3996 0.8884 1.2173 0.043 Uiso 1 1 calc R . .
C16 C 0.3376(5) 0.8813(10) 1.0894(8) 0.041(3) Uani 1 1 d . . .
H16A H 0.3344 0.7937 1.0954 0.049 Uiso 1 1 calc R . .
H16B H 0.2986 0.9183 1.1020 0.049 Uiso 1 1 calc R . .
C17 C 0.3201(5) 0.6795(9) 0.8910(9) 0.048(3) Uani 1 1 d . . .
H17A H 0.3515 0.6757 0.9456 0.058 Uiso 1 1 calc R . .
H17B H 0.3390 0.7122 0.8375 0.058 Uiso 1 1 calc R . .
C18 C 0.2944(7) 0.5581(11) 0.8684(12) 0.089(5) Uani 1 1 d . . .
H18A H 0.3232 0.4957 0.8946 0.107 Uiso 1 1 calc R . .
H18B H 0.2870 0.5470 0.8001 0.107 Uiso 1 1 calc R . .
C19 C 0.2346(6) 0.5500(9) 0.9116(9) 0.050(3) Uani 1 1 d . . .
H19A H 0.2413 0.5167 0.9754 0.060 Uiso 1 1 calc R . .
H19B H 0.2046 0.4996 0.8733 0.060 Uiso 1 1 calc R . .
C20 C 0.2129(5) 0.6803(9) 0.9131(8) 0.038(3) Uani 1 1 d . . .
H20A H 0.1834 0.6973 0.8578 0.046 Uiso 1 1 calc R . .
H20B H 0.1929 0.6961 0.9699 0.046 Uiso 1 1 calc R . .
C21 C 0.1437(5) 1.1687(11) 0.8128(9) 0.055(4) Uani 1 1 d . . .
H21A H 0.1443 1.2030 0.8760 0.066 Uiso 1 1 calc R . .
H21B H 0.1156 1.0997 0.8071 0.066 Uiso 1 1 calc R . .
C22 C 0.1241(6) 1.2627(11) 0.7381(8) 0.060(4) Uani 1 1 d . . .
H22A H 0.0796 1.2587 0.7192 0.072 Uiso 1 1 calc R . .
H22B H 0.1347 1.3439 0.7614 0.072 Uiso 1 1 calc R . .
C23 C 0.1597(5) 1.2307(10) 0.6564(9) 0.050(3) Uani 1 1 d . . .
H23A H 0.1630 1.2997 0.6145 0.059 Uiso 1 1 calc R . .
H23B H 0.1409 1.1627 0.6200 0.059 Uiso 1 1 calc R . .
C24 C 0.2223(4) 1.1967(8) 0.7090(7) 0.028(2) Uiso 1 1 d . . .
H24A H 0.2454 1.1440 0.6705 0.034 Uiso 1 1 calc R . .
H24B H 0.2470 1.2687 0.7263 0.034 Uiso 1 1 calc R . .
F1 F 0.0767(3) 0.8777(6) 0.8544(5) 0.0564(18) Uani 1 1 d . . .
F2 F -0.0217(3) 0.8276(7) 0.9494(5) 0.067(2) Uani 1 1 d . . .
F3 F -0.0116(3) 0.8468(7) 1.1419(6) 0.074(2) Uani 1 1 d . . .
F4 F 0.0983(3) 0.9181(6) 1.2399(5) 0.0592(19) Uani 1 1 d . . .
F5 F 0.1955(3) 0.9749(5) 1.1449(4) 0.0444(16) Uani 1 1 d . . .
F6 F 0.4143(3) 0.8364(5) 0.7394(5) 0.0510(17) Uani 1 1 d . . .
F7 F 0.5079(3) 0.8845(6) 0.6318(5) 0.0595(19) Uani 1 1 d . . .
F8 F 0.5333(3) 1.1188(6) 0.5843(5) 0.0576(19) Uani 1 1 d . . .
F9 F 0.4651(3) 1.3023(5) 0.6464(5) 0.0541(18) Uani 1 1 d . . .
F10 F 0.3734(3) 1.2544(5) 0.7578(5) 0.0490(17) Uani 1 1 d . . .
I1 I 0.21904(4) 0.85574(7) 0.68719(5) 0.0478(2) Uani 1 1 d . . .
I2 I 0.29955(4) 1.20919(6) 0.99753(6) 0.0434(2) Uani 1 1 d . . .
O1 O 0.1887(3) 0.9526(6) 0.9501(5) 0.0341(17) Uani 1 1 d . . .
O2 O 0.3461(3) 1.0204(6) 0.8049(5) 0.0315(17) Uani 1 1 d . . .
O3 O 0.3540(3) 0.9156(5) 0.9962(5) 0.0281(16) Uani 1 1 d . . .
O4 O 0.2681(3) 0.7554(6) 0.9120(5) 0.0338(17) Uani 1 1 d . . .
O5 O 0.2059(3) 1.1322(6) 0.7946(5) 0.0337(17) Uani 1 1 d . . .
U1 U 0.268272(17) 0.97730(3) 0.87795(3) 0.02813(14) Uani 1 1 d . . .

loop_
_atom_site_aniso_label
_atom_site_aniso_U_11
_atom_site_aniso_U_22
_atom_site_aniso_U_33
_atom_site_aniso_U_23
_atom_site_aniso_U_13
_atom_site_aniso_U_12
C1 0.032(7) 0.037(6) 0.028(8) 0.003(5) 0.011(6) 0.004(5)
C2 0.040(7) 0.040(7) 0.040(9) 0.007(6) 0.002(6) 0.001(5)
C3 0.039(8) 0.042(7) 0.064(10) 0.003(6) -0.005(7) -0.007(6)
C4 0.039(8) 0.043(7) 0.055(10) 0.016(6) 0.012(7) 0.005(6)
C5 0.041(7) 0.046(7) 0.031(8) 0.002(6) 0.007(6) 0.007(6)
C6 0.014(6) 0.037(6) 0.045(9) 0.011(5) -0.001(5) 0.004(4)
C7 0.020(5) 0.046(7) 0.022(7) 0.005(5) -0.005(5) -0.005(5)
C8 0.037(6) 0.033(6) 0.024(7) 0.003(5) 0.005(5) -0.002(5)
C9 0.034(6) 0.036(6) 0.043(8) 0.000(6) 0.012(6) 0.001(5)
C10 0.037(7) 0.061(8) 0.033(8) 0.010(6) 0.007(6) -0.008(6)
C11 0.024(6) 0.036(6) 0.042(8) 0.015(5) -0.005(5) -0.012(5)
C12 0.030(6) 0.033(6) 0.040(8) 0.001(5) -0.001(6) 0.002(5)
C13 0.027(6) 0.027(6) 0.039(7) 0.006(5) 0.008(5) -0.005(4)
C14 0.023(6) 0.043(7) 0.045(8) 0.003(6) -0.003(5) -0.006(5)
C15 0.035(6) 0.040(6) 0.032(7) 0.002(5) -0.005(6) -0.007(5)
C16 0.038(7) 0.044(7) 0.043(8) 0.025(6) 0.015(6) 0.020(5)
C17 0.044(7) 0.038(7) 0.060(9) 0.002(6) -0.005(6) 0.012(5)
C18 0.110(12) 0.036(8) 0.134(16) 0.001(8) 0.064(12) -0.005(8)
C19 0.066(8) 0.029(7) 0.059(9) -0.003(6) 0.024(7) 0.003(6)
C20 0.047(7) 0.039(6) 0.028(7) 0.007(5) 0.004(6) -0.009(5)
C21 0.031(7) 0.061(8) 0.076(10) 0.024(7) 0.014(7) 0.014(6)
C22 0.087(10) 0.056(8) 0.038(9) 0.019(6) 0.013(8) 0.035(7)
C23 0.050(8) 0.050(7) 0.045(9) 0.008(6) -0.008(7) 0.004(6)
F1 0.056(4) 0.070(5) 0.041(5) -0.006(4) -0.004(4) -0.003(4)
F2 0.031(4) 0.087(5) 0.080(6) -0.003(4) -0.003(4) -0.014(4)
F3 0.039(4) 0.098(6) 0.091(6) 0.018(5) 0.032(4) -0.008(4)
F4 0.061(5) 0.072(5) 0.048(5) 0.009(4) 0.025(4) 0.002(4)
F5 0.039(4) 0.050(4) 0.044(4) 0.002(3) 0.003(3) 0.001(3)
F6 0.056(4) 0.034(4) 0.065(5) -0.005(3) 0.016(4) -0.003(3)
F7 0.062(5) 0.058(4) 0.062(5) -0.016(4) 0.026(4) 0.010(4)
F8 0.043(4) 0.078(5) 0.056(5) 0.005(4) 0.023(4) -0.014(4)
F9 0.055(4) 0.047(4) 0.062(5) 0.015(3) 0.014(4) -0.005(3)
F10 0.046(4) 0.033(3) 0.069(5) 0.004(3) 0.010(4) 0.006(3)
I1 0.0686(6) 0.0447(5) 0.0292(5) -0.0035(3) 0.0014(4) -0.0048(4)
I2 0.0527(5) 0.0345(4) 0.0426(5) -0.0093(3) 0.0026(4) 0.0055(3)
O1 0.037(4) 0.039(4) 0.028(5) 0.006(3) 0.010(3) -0.005(3)
O2 0.022(4) 0.034(4) 0.038(5) 0.003(3) 0.007(3) -0.004(3)
O3 0.026(4) 0.030(4) 0.028(5) 0.011(3) 0.005(3) -0.003(3)
O4 0.025(4) 0.026(4) 0.049(5) -0.002(3) 0.001(4) 0.002(3)
O5 0.034(4) 0.042(4) 0.027(5) 0.006(3) 0.014(3) 0.005(3)
U1 0.0281(2) 0.0289(2) 0.0279(3) 0.00132(19) 0.00515(17) 0.00091(18)

loop_
_atom_type_symbol
_atom_type_description
_atom_type_scat_dispersion_real
_atom_type_scat_dispersion_imag
_atom_type_scat_source
C C 0.0033 0.0016 'International Tables Vol C Tables 4.2.6.8 and 6.1.1.4'
H H 0.0000 0.0000 'International Tables Vol C Tables 4.2.6.8 and 6.1.1.4'
O O 0.0106 0.0060 'International Tables Vol C Tables 4.2.6.8 and 6.1.1.4'
F F 0.0171 0.0103 'International Tables Vol C Tables 4.2.6.8 and 6.1.1.4'
I I -0.4742 1.8119 'International Tables Vol C Tables 4.2.6.8 and 6.1.1.4'
U U -9.6767 9.6646 'International Tables Vol C Tables 4.2.6.8 and 6.1.1.4'

loop_
_geom_angle_atom_site_label_1
_geom_angle_atom_site_label_2
_geom_angle_atom_site_label_3
_geom_angle
_geom_angle_site_symmetry_1
_geom_angle_site_symmetry_3
_geom_angle_publ_flag
C25 O6 C28 111.0(11) . . ?
O6 C25 C26 99.2(9) . . ?
C25 C26 C27 101(2) . . ?
C26 C27 C28 108.6(11) . . ?
O6 C28 C27 98.5(9) . . ?
O1 C1 C2 120.6(10) . . ?
O1 C1 C6 121.1(9) . . ?
C2 C1 C6 118.3(10) . . ?
F1 C2 C3 117.8(10) . . ?
F1 C2 C1 121.2(11) . . ?
C3 C2 C1 120.9(11) . . ?
F2 C3 C2 121.0(12) . . ?
F2 C3 C4 117.9(12) . . ?
C2 C3 C4 121.0(11) . . ?
F3 C4 C5 121.8(12) . . ?
F3 C4 C3 120.7(11) . . ?
C5 C4 C3 117.5(11) . . ?
C4 C5 F4 119.2(11) . . ?
C4 C5 C6 121.3(11) . . ?
F4 C5 C6 119.5(10) . . ?
F5 C6 C1 120.3(10) . . ?
F5 C6 C5 118.7(10) . . ?
C1 C6 C5 121.0(10) . . ?
O2 C7 C8 122.6(9) . . ?
O2 C7 C12 122.7(9) . . ?
C8 C7 C12 114.7(10) . . ?
F6 C8 C7 117.5(9) . . ?
F6 C8 C9 118.5(9) . . ?
C7 C8 C9 123.9(9) . . ?
F7 C9 C10 120.5(10) . . ?
F7 C9 C8 120.3(9) . . ?
C10 C9 C8 119.2(10) . . ?
F8 C10 C11 120.2(10) . . ?
F8 C10 C9 121.0(11) . . ?
C11 C10 C9 118.8(10) . . ?
F9 C11 C10 119.2(10) . . ?
F9 C11 C12 119.3(10) . . ?
C10 C11 C12 121.4(10) . . ?
F10 C12 C11 120.2(9) . . ?
F10 C12 C7 117.8(9) . . ?
C11 C12 C7 122.0(10) . . ?
O3 C13 C14 104.4(8) . . ?
O3 C13 H13A 110.9 . . ?
C14 C13 H13A 110.9 . . ?
O3 C13 H13B 110.9 . . ?
C14 C13 H13B 110.9 . . ?
H13A C13 H13B 108.9 . . ?
C15 C14 C13 103.2(8) . . ?
C15 C14 H14A 111.1 . . ?
C13 C14 H14A 111.1 . . ?
C15 C14 H14B 111.1 . . ?
C13 C14 H14B 111.1 . . ?
H14A C14 H14B 109.1 . . ?
C14 C15 C16 101.4(8) . . ?
C14 C15 H15A 111.5 . . ?
C16 C15 H15A 111.5 . . ?
C14 C15 H15B 111.5 . . ?
C16 C15 H15B 111.5 . . ?
H15A C15 H15B 109.3 . . ?
O3 C16 C15 102.4(8) . . ?
O3 C16 H16A 111.3 . . ?
C15 C16 H16A 111.3 . . ?
O3 C16 H16B 111.3 . . ?
C15 C16 H16B 111.3 . . ?
H16A C16 H16B 109.2 . . ?
O4 C17 C18 106.5(10) . . ?
O4 C17 H17A 110.4 . . ?
C18 C17 H17A 110.4 . . ?
O4 C17 H17B 110.4 . . ?
C18 C17 H17B 110.4 . . ?
H17A C17 H17B 108.6 . . ?
C17 C18 C19 106.8(11) . . ?
C17 C18 H18A 110.4 . . ?
C19 C18 H18A 110.4 . . ?
C17 C18 H18B 110.4 . . ?
C19 C18 H18B 110.4 . . ?
H18A C18 H18B 108.6 . . ?
C18 C19 C20 103.5(9) . . ?
C18 C19 H19A 111.1 . . ?
C20 C19 H19A 111.1 . . ?
C18 C19 H19B 111.1 . . ?
C20 C19 H19B 111.1 . . ?
H19A C19 H19B 109.0 . . ?
O4 C20 C19 106.3(8) . . ?
O4 C20 H20A 110.5 . . ?
C19 C20 H20A 110.5 . . ?
O4 C20 H20B 110.5 . . ?
C19 C20 H20B 110.5 . . ?
H20A C20 H20B 108.7 . . ?
O5 C21 C22 105.0(9) . . ?
O5 C21 H21A 110.7 . . ?
C22 C21 H21A 110.7 . . ?
O5 C21 H21B 110.7 . . ?
C22 C21 H21B 110.7 . . ?
H21A C21 H21B 108.8 . . ?
C23 C22 C21 104.6(9) . . ?
C23 C22 H22A 110.8 . . ?
C21 C22 H22A 110.8 . . ?
C23 C22 H22B 110.8 . . ?
C21 C22 H22B 110.8 . . ?
H22A C22 H22B 108.9 . . ?
C22 C23 C24 100.7(10) . . ?
C22 C23 H23A 111.6 . . ?
C24 C23 H23A 111.6 . . ?
C22 C23 H23B 111.6 . . ?
C24 C23 H23B 111.6 . . ?
H23A C23 H23B 109.4 . . ?
O5 C24 C23 103.7(8) . . ?
O5 C24 H24A 111.0 . . ?
C23 C24 H24A 111.0 . . ?
O5 C24 H24B 111.0 . . ?
C23 C24 H24B 111.0 . . ?
H24A C24 H24B 109.0 . . ?
C1 O1 U1 176.0(6) . . ?
C7 O2 U1 173.8(6) . . ?
C16 O3 C13 110.8(7) . . ?
C16 O3 U1 116.7(5) . . ?
C13 O3 U1 128.3(5) . . ?
C20 O4 C17 109.3(7) . . ?
C20 O4 U1 125.3(5) . . ?
C17 O4 U1 120.3(6) . . ?
C21 O5 C24 108.9(7) . . ?
C21 O5 U1 126.1(6) . . ?
C24 O5 U1 124.7(5) . . ?
O1 U1 O2 174.4(2) . . ?
O1 U1 O5 83.4(2) . . ?
O2 U1 O5 92.0(2) . . ?
O1 U1 O3 103.2(2) . . ?
O2 U1 O3 79.3(2) . . ?
O5 U1 O3 150.8(2) . . ?
O1 U1 O4 76.2(2) . . ?
O2 U1 O4 109.3(2) . . ?
O5 U1 O4 141.2(2) . . ?
O3 U1 O4 67.2(2) . . ?
O1 U1 I2 88.90(18) . . ?
O2 U1 I2 86.95(18) . . ?
O5 U1 I2 76.14(16) . . ?
O3 U1 I2 75.64(15) . . ?
O4 U1 I2 135.02(16) . . ?
O1 U1 I1 98.50(18) . . ?
O2 U1 I1 83.36(18) . . ?
O5 U1 I1 75.99(16) . . ?
O3 U1 I1 129.55(15) . . ?
O4 U1 I1 74.80(16) . . ?
I2 U1 I1 150.08(2) . . ?

loop_
_geom_bond_atom_site_label_1
_geom_bond_atom_site_label_2
_geom_bond_distance
_geom_bond_site_symmetry_2
_geom_bond_publ_flag
O6 C25 1.398(10) . ?
O6 C28 1.400(10) . ?
C25 C26 1.501(10) . ?
C26 C27 1.505(10) . ?
C27 C28 1.507(10) . ?
C1 O1 1.368(11) . ?
C1 C2 1.368(14) . ?
C1 C6 1.372(14) . ?
C2 F1 1.349(13) . ?
C2 C3 1.366(15) . ?
C3 F2 1.359(12) . ?
C3 C4 1.400(17) . ?
C4 F3 1.329(12) . ?
C4 C5 1.360(15) . ?
C5 F4 1.363(12) . ?
C5 C6 1.378(14) . ?
C6 F5 1.339(11) . ?
C7 O2 1.321(11) . ?
C7 C8 1.381(14) . ?
C7 C12 1.397(13) . ?
C8 F6 1.366(11) . ?
C8 C9 1.395(14) . ?
C9 F7 1.331(11) . ?
C9 C10 1.367(15) . ?
C10 F8 1.337(12) . ?
C10 C11 1.366(15) . ?
C11 F9 1.358(11) . ?
C11 C12 1.380(14) . ?
C12 F10 1.341(11) . ?
C13 O3 1.470(10) . ?
C13 C14 1.507(14) . ?
C13 H13A 0.9700 . ?
C13 H13B 0.9700 . ?
C14 C15 1.499(13) . ?
C14 H14A 0.9700 . ?
C14 H14B 0.9700 . ?
C15 C16 1.572(14) . ?
C15 H15A 0.9700 . ?
C15 H15B 0.9700 . ?
C16 O3 1.455(11) . ?
C16 H16A 0.9700 . ?
C16 H16B 0.9700 . ?
C17 O4 1.456(11) . ?
C17 C18 1.466(16) . ?
C17 H17A 0.9700 . ?
C17 H17B 0.9700 . ?
C18 C19 1.493(17) . ?
C18 H18A 0.9700 . ?
C18 H18B 0.9700 . ?
C19 C20 1.508(13) . ?
C19 H19A 0.9700 . ?
C19 H19B 0.9700 . ?
C20 O4 1.453(11) . ?
C20 H20A 0.9700 . ?
C20 H20B 0.9700 . ?
C21 O5 1.453(11) . ?
C21 C22 1.504(14) . ?
C21 H21A 0.9700 . ?
C21 H21B 0.9700 . ?
C22 C23 1.501(15) . ?
C22 H22A 0.9700 . ?
C22 H22B 0.9700 . ?
C23 C24 1.516(13) . ?
C23 H23A 0.9700 . ?
C23 H23B 0.9700 . ?
C24 O5 1.481(11) . ?
C24 H24A 0.9700 . ?
C24 H24B 0.9700 . ?
I1 U1 3.0918(9) . ?
I2 U1 3.0914(9) . ?
O1 U1 2.114(7) . ?
O2 U1 2.125(6) . ?
O3 U1 2.449(6) . ?
O4 U1 2.486(6) . ?
O5 U1 2.398(6) . ?

loop_
_geom_torsion_atom_site_label_1
_geom_torsion_atom_site_label_2
_geom_torsion_atom_site_label_3
_geom_torsion_atom_site_label_4
_geom_torsion
_geom_torsion_site_symmetry_1
_geom_torsion_site_symmetry_2
_geom_torsion_site_symmetry_3
_geom_torsion_site_symmetry_4
_geom_torsion_publ_flag
C28 O6 C25 C26 -50(3) . . . . ?
O6 C25 C26 C27 37(5) . . . . ?
C25 C26 C27 C28 -17(8) . . . . ?
C25 O6 C28 C27 38(5) . . . . ?
C26 C27 C28 O6 -10(7) . . . . ?
O1 C1 C2 F1 0.9(15) . . . . ?
C6 C1 C2 F1 -178.2(9) . . . . ?
O1 C1 C2 C3 177.1(9) . . . . ?
C6 C1 C2 C3 -2.0(16) . . . . ?
F1 C2 C3 F2 -4.4(16) . . . . ?
C1 C2 C3 F2 179.3(9) . . . . ?
F1 C2 C3 C4 178.1(10) . . . . ?
C1 C2 C3 C4 1.8(17) . . . . ?
F2 C3 C4 F3 0.1(16) . . . . ?
C2 C3 C4 F3 177.7(10) . . . . ?
F2 C3 C4 C5 -178.7(9) . . . . ?
C2 C3 C4 C5 -1.1(17) . . . . ?
F3 C4 C5 F4 1.8(16) . . . . ?
C3 C4 C5 F4 -179.4(9) . . . . ?
F3 C4 C5 C6 -178.1(10) . . . . ?
C3 C4 C5 C6 0.7(16) . . . . ?
O1 C1 C6 F5 1.9(14) . . . . ?
C2 C1 C6 F5 -179.0(9) . . . . ?
O1 C1 C6 C5 -177.5(9) . . . . ?
C2 C1 C6 C5 1.6(15) . . . . ?
C4 C5 C6 F5 179.6(9) . . . . ?
F4 C5 C6 F5 -0.3(14) . . . . ?
C4 C5 C6 C1 -0.9(16) . . . . ?
F4 C5 C6 C1 179.2(9) . . . . ?
O2 C7 C8 F6 -1.7(14) . . . . ?
C12 C7 C8 F6 178.5(9) . . . . ?
O2 C7 C8 C9 -177.8(9) . . . . ?
C12 C7 C8 C9 2.4(15) . . . . ?
F6 C8 C9 F7 1.0(15) . . . . ?
C7 C8 C9 F7 177.1(9) . . . . ?
F6 C8 C9 C10 -178.8(10) . . . . ?
C7 C8 C9 C10 -2.7(16) . . . . ?
F7 C9 C10 F8 0.4(17) . . . . ?
C8 C9 C10 F8 -179.8(9) . . . . ?
F7 C9 C10 C11 -179.6(10) . . . . ?
C8 C9 C10 C11 0.2(16) . . . . ?
F8 C10 C11 F9 -1.2(15) . . . . ?
C9 C10 C11 F9 178.8(9) . . . . ?
F8 C10 C11 C12 -177.6(9) . . . . ?
C9 C10 C11 C12 2.4(16) . . . . ?
F9 C11 C12 F10 0.9(14) . . . . ?
C10 C11 C12 F10 177.3(10) . . . . ?
F9 C11 C12 C7 -179.1(9) . . . . ?
C10 C11 C12 C7 -2.7(16) . . . . ?
O2 C7 C12 F10 0.5(14) . . . . ?
C8 C7 C12 F10 -179.7(8) . . . . ?
O2 C7 C12 C11 -179.5(9) . . . . ?
C8 C7 C12 C11 0.3(14) . . . . ?
O3 C13 C14 C15 -32.9(10) . . . . ?
C13 C14 C15 C16 42.0(10) . . . . ?
C14 C15 C16 O3 -35.6(9) . . . . ?
O4 C17 C18 C19 -21.5(15) . . . . ?
C17 C18 C19 C20 27.8(15) . . . . ?
C18 C19 C20 O4 -23.7(13) . . . . ?
O5 C21 C22 C23 27.3(13) . . . . ?
C21 C22 C23 C24 -40.2(12) . . . . ?
C22 C23 C24 O5 37.9(10) . . . . ?
C2 C1 O1 U1 -92(9) . . . . ?
C6 C1 O1 U1 87(9) . . . . ?
C8 C7 O2 U1 -79(6) . . . . ?
C12 C7 O2 U1 101(6) . . . . ?
C15 C16 O3 C13 15.9(9) . . . . ?
C15 C16 O3 U1 -143.0(6) . . . . ?
C14 C13 O3 C16 9.9(10) . . . . ?
C14 C13 O3 U1 165.8(6) . . . . ?
C19 C20 O4 C17 11.2(11) . . . . ?
C19 C20 O4 U1 165.8(7) . . . . ?
C18 C17 O4 C20 6.3(13) . . . . ?
C18 C17 O4 U1 -149.8(9) . . . . ?
C22 C21 O5 C24 -2.9(12) . . . . ?
C22 C21 O5 U1 -176.7(7) . . . . ?
C23 C24 O5 C21 -22.3(10) . . . . ?
C23 C24 O5 U1 151.7(6) . . . . ?
C1 O1 U1 O2 -173(8) . . . . ?
C1 O1 U1 O5 153(9) . . . . ?
C1 O1 U1 O3 -56(9) . . . . ?
C1 O1 U1 O4 6(9) . . . . ?
C1 O1 U1 I2 -131(9) . . . . ?
C1 O1 U1 I1 78(9) . . . . ?
C7 O2 U1 O1 -95(6) . . . . ?
C7 O2 U1 O5 -61(6) . . . . ?
C7 O2 U1 O3 147(6) . . . . ?
C7 O2 U1 O4 86(6) . . . . ?
C7 O2 U1 I2 -137(6) . . . . ?
C7 O2 U1 I1 15(6) . . . . ?
C21 O5 U1 O1 2.9(8) . . . . ?
C24 O5 U1 O1 -170.0(7) . . . . ?
C21 O5 U1 O2 -173.9(8) . . . . ?
C24 O5 U1 O2 13.2(7) . . . . ?
C21 O5 U1 O3 -102.5(9) . . . . ?
C24 O5 U1 O3 84.6(8) . . . . ?
C21 O5 U1 O4 61.2(9) . . . . ?
C24 O5 U1 O4 -111.6(7) . . . . ?
C21 O5 U1 I2 -87.6(8) . . . . ?
C24 O5 U1 I2 99.6(6) . . . . ?
C21 O5 U1 I1 103.4(8) . . . . ?
C24 O5 U1 I1 -69.5(6) . . . . ?
C16 O3 U1 O1 -2.8(7) . . . . ?
C13 O3 U1 O1 -157.4(7) . . . . ?
C16 O3 U1 O2 172.2(7) . . . . ?
C13 O3 U1 O2 17.5(7) . . . . ?
C16 O3 U1 O5 97.6(7) . . . . ?
C13 O3 U1 O5 -57.0(9) . . . . ?
C16 O3 U1 O4 -71.4(6) . . . . ?
C13 O3 U1 O4 133.9(7) . . . . ?
C16 O3 U1 I2 82.6(6) . . . . ?
C13 O3 U1 I2 -72.0(7) . . . . ?
C16 O3 U1 I1 -115.8(6) . . . . ?
C13 O3 U1 I1 89.6(7) . . . . ?
C20 O4 U1 O1 34.4(7) . . . . ?
C17 O4 U1 O1 -173.6(7) . . . . ?
C20 O4 U1 O2 -145.8(7) . . . . ?
C17 O4 U1 O2 6.2(7) . . . . ?
C20 O4 U1 O5 -26.1(9) . . . . ?
C17 O4 U1 O5 125.8(7) . . . . ?
C20 O4 U1 O3 145.4(8) . . . . ?
C17 O4 U1 O3 -62.6(7) . . . . ?
C20 O4 U1 I2 108.5(7) . . . . ?
C17 O4 U1 I2 -99.5(7) . . . . ?
C20 O4 U1 I1 -68.6(7) . . . . ?
C17 O4 U1 I1 83.4(7) . . . . ?
